data_7053462
loop_
_publ_author_name
'Uhl, Werner'
'Rohling, Martina'
'K\"osters, Jutta'

_publ_section_title
;
 Hydroalumination of dialkynylgermanes---synthesis of
 alkenyl--alkynylgermanes with intramolecular aluminium--carbon
 interactions
;
_journal_issue 8
_journal_name_full 'New Journal of Chemistry'
_journal_page_first 1630
_journal_paper_doi 10.1039/c0nj00050g
_journal_volume 34
_journal_year 2010
_chemical_formula_sum 'C36 H39 Al Ge'
_chemical_formula_weight 571.24
_chemical_name_systematic
;
?
;
_space_group_IT_number 2
_symmetry_cell_setting triclinic
_symmetry_space_group_name_Hall '-P 1'
_symmetry_space_group_name_H-M 'P -1'
_atom_sites_solution_hydrogens geom
_atom_sites_solution_primary direct
_atom_sites_solution_secondary difmap
_audit_creation_method SHELXL-97
_cell_angle_alpha 87.777(2)
_cell_angle_beta 87.692(2)
_cell_angle_gamma 66.821(2)
_cell_formula_units_Z 2
_cell_length_a 8.4449(3)
_cell_length_b 9.9162(4)
_cell_length_c 20.1186(7)
_cell_measurement_reflns_used 897
_cell_measurement_temperature 153(2)
_cell_measurement_theta_max 72.219
_cell_measurement_theta_min 5.279
_cell_volume 1547.02(10)
_computing_cell_refinement 'Bruker SAINT+'
_computing_data_collection 'Bruker SMART'
_computing_data_reduction 'Bruker SHELXTL'
_computing_molecular_graphics 'Bruker SHELXTL'
_computing_publication_material 'Bruker SHELXTL'
_computing_structure_refinement 'SHELXL-97 (Sheldrick, 1997)'
_computing_structure_solution 'SHELXS-97 (Sheldrick, 1990)'
_diffrn_ambient_temperature 153(2)
_diffrn_measured_fraction_theta_full 0.862
_diffrn_measured_fraction_theta_max 0.862
_diffrn_measurement_device_type 'CCD area detector'
_diffrn_measurement_method 'omega scans'
_diffrn_radiation_monochromator graphite
_diffrn_radiation_source 'rotation anode'
_diffrn_radiation_type CuK\a
_diffrn_radiation_wavelength 1.54178
_diffrn_reflns_av_R_equivalents 0.0218
_diffrn_reflns_av_sigmaI/netI 0.0320
_diffrn_reflns_limit_h_max 10
_diffrn_reflns_limit_h_min -9
_diffrn_reflns_limit_k_max 11
_diffrn_reflns_limit_k_min -11
_diffrn_reflns_limit_l_max 24
_diffrn_reflns_limit_l_min -21
_diffrn_reflns_number 9376
_diffrn_reflns_theta_full 72.43
_diffrn_reflns_theta_max 72.43
_diffrn_reflns_theta_min 2.20
_exptl_absorpt_coefficient_mu 1.768
_exptl_absorpt_correction_T_max 0.9014
_exptl_absorpt_correction_T_min 0.6971
_exptl_absorpt_correction_type empirical
_exptl_absorpt_process_details SADBS
_exptl_crystal_colour colourless
_exptl_crystal_density_diffrn 1.226
_exptl_crystal_density_method 'not measured'
_exptl_crystal_description rod
_exptl_crystal_F_000 600
_exptl_crystal_size_max 0.22
_exptl_crystal_size_mid 0.08
_exptl_crystal_size_min 0.06
_refine_diff_density_max 0.450
_refine_diff_density_min -0.325
_refine_diff_density_rms 0.061
_refine_ls_extinction_method none
_refine_ls_goodness_of_fit_ref 1.045
_refine_ls_hydrogen_treatment constr
_refine_ls_matrix_type full
_refine_ls_number_parameters 349
_refine_ls_number_reflns 5288
_refine_ls_number_restraints 0
_refine_ls_restrained_S_all 1.045
_refine_ls_R_factor_all 0.0413
_refine_ls_R_factor_gt 0.0362
_refine_ls_shift/su_max 0.002
_refine_ls_shift/su_mean 0.000
_refine_ls_structure_factor_coef Fsqd
_refine_ls_weighting_details 'calc w=1/[\s^2^(Fo^2^)+(0.0639P)^2^+0.2753P] where P=(Fo^2^+2Fc^2^)/3'
_refine_ls_weighting_scheme calc
_refine_ls_wR_factor_gt 0.0954
_refine_ls_wR_factor_ref 0.0996
_reflns_number_gt 4697
_reflns_number_total 5288
_reflns_threshold_expression >2sigma(I)
_cod_data_source_file c0nj00050g.txt
_cod_data_source_block sad_6
_cod_depositor_comments
;
The following automatic conversions were performed:

'_symmetry_cell_setting' value 'Triclinic' changed to 'triclinic'
according to /home/saulius/struct/CIF-dictionaries/cif_core.dic
dictionary named 'cif_core.dic' version 2.4.2 from 2011-04-26.

Automatic conversion script
Id: cif_fix_values 1891 2012-01-12 08:04:46Z andrius 
;
_cod_original_sg_symbol_H-M P-1
_cod_database_code 7053462

loop_
_symmetry_equiv_pos_as_xyz
'x, y, z'
'-x, -y, -z'

loop_
_atom_site_label
_atom_site_type_symbol
_atom_site_fract_x
_atom_site_fract_y
_atom_site_fract_z
_atom_site_U_iso_or_equiv
_atom_site_adp_type
_atom_site_occupancy
_atom_site_symmetry_multiplicity
_atom_site_calc_flag
_atom_site_refinement_flags
Ge1 Ge 0.09077(3) 0.25471(2) 0.687279(11) 0.02346(10) Uani 1 1 d .
C11 C 0.1748(3) 0.0829(2) 0.74597(10) 0.0255(4) Uani 1 1 d .
C12 C 0.3158(3) -0.0414(2) 0.73988(11) 0.0287(5) Uani 1 1 d .
H12 H 0.3388 -0.1064 0.7782 0.034 Uiso 1 1 calc R
C13 C 0.4419(3) -0.0950(2) 0.68396(11) 0.0274(5) Uani 1 1 d .
C14 C 0.3966(3) -0.0676(2) 0.61769(11) 0.0306(5) Uani 1 1 d .
H14 H 0.2792 -0.0089 0.6070 0.037 Uiso 1 1 calc R
C15 C 0.5183(3) -0.1235(3) 0.56651(13) 0.0385(6) Uani 1 1 d .
H15 H 0.4839 -0.1064 0.5210 0.046 Uiso 1 1 calc R
C16 C 0.6891(3) -0.2040(3) 0.58126(15) 0.0453(7) Uani 1 1 d .
H16 H 0.7742 -0.2401 0.5461 0.054 Uiso 1 1 calc R
C17 C 0.7357(4) -0.2316(3) 0.64620(16) 0.0515(7) Uani 1 1 d .
H17 H 0.8543 -0.2866 0.6564 0.062 Uiso 1 1 calc R
C18 C 0.6136(3) -0.1811(3) 0.69774(13) 0.0395(6) Uani 1 1 d .
H18 H 0.6477 -0.2055 0.7430 0.047 Uiso 1 1 calc R
C21 C -0.0945(3) 0.3675(2) 0.75015(11) 0.0273(5) Uani 1 1 d .
C22 C -0.2037(3) 0.4346(2) 0.79064(11) 0.0265(5) Uani 1 1 d .
C23 C -0.3301(3) 0.5175(2) 0.83969(11) 0.0265(5) Uani 1 1 d .
C24 C -0.2914(3) 0.6100(3) 0.88070(13) 0.0370(5) Uani 1 1 d .
H24 H -0.1838 0.6212 0.8749 0.044 Uiso 1 1 calc R
C25 C -0.4086(4) 0.6855(3) 0.92979(13) 0.0461(7) Uani 1 1 d .
H25 H -0.3824 0.7496 0.9580 0.055 Uiso 1 1 calc R
C26 C -0.5625(4) 0.6692(3) 0.93844(14) 0.0495(8) Uani 1 1 d .
H26 H -0.6420 0.7198 0.9734 0.059 Uiso 1 1 calc R
C27 C -0.6029(4) 0.5811(3) 0.89734(17) 0.0522(8) Uani 1 1 d .
H27 H -0.7115 0.5717 0.9032 0.063 Uiso 1 1 calc R
C28 C -0.4878(3) 0.5053(3) 0.84734(14) 0.0390(6) Uani 1 1 d .
H28 H -0.5172 0.4448 0.8182 0.047 Uiso 1 1 calc R
C31 C 0.2312(3) 0.3700(2) 0.67555(10) 0.0244(4) Uani 1 1 d .
C32 C 0.3842(3) 0.3175(3) 0.63798(13) 0.0367(6) Uani 1 1 d .
H32 H 0.4207 0.2237 0.6176 0.044 Uiso 1 1 calc R
C33 C 0.4847(3) 0.3994(3) 0.62968(14) 0.0424(6) Uani 1 1 d .
H33 H 0.5903 0.3615 0.6038 0.051 Uiso 1 1 calc R
C34 C 0.4344(3) 0.5337(3) 0.65815(13) 0.0371(5) Uani 1 1 d .
H34 H 0.5042 0.5900 0.6521 0.045 Uiso 1 1 calc R
C35 C 0.2833(4) 0.5875(3) 0.69541(13) 0.0407(6) Uani 1 1 d .
H35 H 0.2469 0.6820 0.7151 0.049 Uiso 1 1 calc R
C36 C 0.1833(3) 0.5051(3) 0.70461(12) 0.0342(5) Uani 1 1 d .
H36 H 0.0795 0.5426 0.7315 0.041 Uiso 1 1 calc R
C41 C -0.0242(3) 0.2511(2) 0.60563(10) 0.0252(4) Uani 1 1 d .
C42 C -0.0697(3) 0.1349(2) 0.59235(12) 0.0320(5) Uani 1 1 d .
H42 H -0.0403 0.0526 0.6230 0.038 Uiso 1 1 calc R
C43 C -0.1573(3) 0.1365(3) 0.53510(13) 0.0390(6) Uani 1 1 d .
H43 H -0.1886 0.0558 0.5264 0.047 Uiso 1 1 calc R
C44 C -0.1994(3) 0.2546(3) 0.49065(13) 0.0411(6) Uani 1 1 d .
H44 H -0.2587 0.2553 0.4508 0.049 Uiso 1 1 calc R
C45 C -0.1563(3) 0.3714(3) 0.50348(13) 0.0417(6) Uani 1 1 d .
H45 H -0.1865 0.4537 0.4728 0.050 Uiso 1 1 calc R
C46 C -0.0692(3) 0.3701(3) 0.56074(12) 0.0329(5) Uani 1 1 d .
H46 H -0.0397 0.4518 0.5695 0.039 Uiso 1 1 calc R
Al1 Al 0.01314(8) 0.15093(7) 0.82426(3) 0.02578(15) Uani 1 1 d .
CT1 C 0.1200(3) 0.2007(2) 0.90112(11) 0.0296(5) Uani 1 1 d .
CT11 C 0.0031(3) 0.2617(3) 0.96246(12) 0.0408(6) Uani 1 1 d .
HT1A H 0.0681 0.2814 0.9961 0.049 Uiso 1 1 calc R
HT1B H -0.0407 0.1910 0.9795 0.049 Uiso 1 1 calc R
HT1C H -0.0912 0.3509 0.9502 0.049 Uiso 1 1 calc R
CT12 C 0.2627(3) 0.0542(3) 0.92230(13) 0.0403(6) Uani 1 1 d .
HT1D H 0.3418 0.0158 0.8855 0.048 Uiso 1 1 calc R
HT1E H 0.2123 -0.0143 0.9359 0.048 Uiso 1 1 calc R
HT1F H 0.3231 0.0696 0.9588 0.048 Uiso 1 1 calc R
CT13 C 0.2059(3) 0.3065(3) 0.87937(13) 0.0399(6) Uani 1 1 d .
HT1G H 0.1187 0.4016 0.8695 0.048 Uiso 1 1 calc R
HT1H H 0.2774 0.2702 0.8404 0.048 Uiso 1 1 calc R
HT1I H 0.2752 0.3139 0.9146 0.048 Uiso 1 1 calc R
CT2 C -0.1610(3) 0.0607(3) 0.83272(12) 0.0338(5) Uani 1 1 d .
CT21 C -0.2837(4) 0.1053(3) 0.77419(14) 0.0452(6) Uani 1 1 d .
HT2A H -0.2185 0.0757 0.7333 0.054 Uiso 1 1 calc R
HT2B H -0.3461 0.2098 0.7732 0.054 Uiso 1 1 calc R
HT2C H -0.3635 0.0581 0.7795 0.054 Uiso 1 1 calc R
CT22 C -0.0596(4) -0.1049(3) 0.83229(19) 0.0580(8) Uani 1 1 d .
HT2D H -0.1380 -0.1535 0.8367 0.070 Uiso 1 1 calc R
HT2E H 0.0177 -0.1341 0.8687 0.070 Uiso 1 1 calc R
HT2F H 0.0052 -0.1313 0.7911 0.070 Uiso 1 1 calc R
CT23 C -0.2698(4) 0.0976(3) 0.89717(14) 0.0489(7) Uani 1 1 d .
HT2G H -0.3466 0.0473 0.8990 0.059 Uiso 1 1 calc R
HT2H H -0.3356 0.2015 0.8984 0.059 Uiso 1 1 calc R
HT2I H -0.1956 0.0672 0.9346 0.059 Uiso 1 1 calc R

loop_
_atom_site_aniso_label
_atom_site_aniso_U_11
_atom_site_aniso_U_22
_atom_site_aniso_U_33
_atom_site_aniso_U_23
_atom_site_aniso_U_13
_atom_site_aniso_U_12
Ge1 0.02547(15) 0.02536(15) 0.01954(14) -0.00210(9) 0.00448(9) -0.01030(10)
C11 0.0324(12) 0.0248(11) 0.0220(10) -0.0011(7) 0.0003(8) -0.0142(9)
C12 0.0385(13) 0.0259(11) 0.0228(11) -0.0008(8) 0.0000(9) -0.0141(9)
C13 0.0306(12) 0.0193(10) 0.0318(12) -0.0029(8) 0.0016(9) -0.0094(8)
C14 0.0320(12) 0.0262(11) 0.0294(12) -0.0037(8) 0.0014(9) -0.0067(9)
C15 0.0461(15) 0.0352(13) 0.0304(13) -0.0030(9) 0.0086(11) -0.0126(11)
C16 0.0394(15) 0.0402(15) 0.0523(17) -0.0118(11) 0.0175(13) -0.0122(11)
C17 0.0273(14) 0.0479(16) 0.068(2) -0.0139(14) -0.0012(13) -0.0011(11)
C18 0.0379(14) 0.0335(13) 0.0402(14) -0.0063(10) -0.0087(11) -0.0053(10)
C21 0.0267(11) 0.0309(11) 0.0251(11) -0.0012(8) 0.0014(9) -0.0122(9)
C22 0.0278(11) 0.0267(11) 0.0244(11) 0.0004(8) 0.0009(9) -0.0103(9)
C23 0.0282(11) 0.0242(11) 0.0234(11) -0.0004(8) 0.0040(9) -0.0067(8)
C24 0.0329(13) 0.0310(12) 0.0435(14) -0.0092(10) 0.0000(11) -0.0081(10)
C25 0.0528(17) 0.0356(14) 0.0388(15) -0.0151(10) -0.0005(13) -0.0043(12)
C26 0.0568(18) 0.0320(14) 0.0427(15) -0.0057(11) 0.0225(14) -0.0010(12)
C27 0.0392(15) 0.0359(15) 0.077(2) -0.0092(13) 0.0273(15) -0.0118(11)
C28 0.0315(13) 0.0305(13) 0.0536(16) -0.0112(10) 0.0084(11) -0.0105(10)
C31 0.0242(11) 0.0254(10) 0.0238(10) 0.0029(8) 0.0003(8) -0.0101(8)
C32 0.0347(13) 0.0288(12) 0.0457(15) -0.0083(10) 0.0135(11) -0.0122(10)
C33 0.0328(13) 0.0379(14) 0.0564(17) -0.0020(11) 0.0143(12) -0.0152(11)
C34 0.0360(13) 0.0386(14) 0.0424(14) 0.0048(10) -0.0011(11) -0.0212(11)
C35 0.0500(16) 0.0331(13) 0.0445(15) -0.0097(10) 0.0088(12) -0.0223(12)
C36 0.0359(13) 0.0323(12) 0.0343(13) -0.0065(9) 0.0107(10) -0.0140(10)
C41 0.0215(10) 0.0295(11) 0.0212(10) -0.0039(8) 0.0037(8) -0.0066(8)
C42 0.0324(12) 0.0285(12) 0.0307(12) -0.0041(8) -0.0005(9) -0.0071(9)
C43 0.0425(15) 0.0334(13) 0.0390(14) -0.0116(10) -0.0041(11) -0.0113(11)
C44 0.0396(14) 0.0558(16) 0.0269(13) -0.0044(10) -0.0029(10) -0.0174(12)
C45 0.0366(14) 0.0560(16) 0.0339(14) 0.0159(11) -0.0032(11) -0.0210(12)
C46 0.0331(13) 0.0366(13) 0.0314(12) 0.0042(9) 0.0014(10) -0.0171(10)
Al1 0.0301(4) 0.0282(3) 0.0204(3) 0.0000(2) 0.0038(3) -0.0135(3)
CT1 0.0351(12) 0.0294(12) 0.0238(11) -0.0011(8) 0.0001(9) -0.0124(9)
CT11 0.0429(15) 0.0491(15) 0.0262(12) -0.0080(10) 0.0012(11) -0.0132(12)
CT12 0.0437(15) 0.0393(14) 0.0318(13) 0.0013(10) -0.0019(11) -0.0098(11)
CT13 0.0473(15) 0.0445(15) 0.0359(14) 0.0030(10) -0.0088(11) -0.0264(12)
CT2 0.0374(13) 0.0343(13) 0.0344(13) 0.0018(9) 0.0037(10) -0.0197(10)
CT21 0.0533(17) 0.0516(16) 0.0425(16) -0.0049(12) -0.0007(12) -0.0330(14)
CT22 0.0523(18) 0.0368(16) 0.087(2) 0.0030(14) 0.0090(17) -0.0218(13)
CT23 0.0491(17) 0.0667(19) 0.0393(15) 0.0020(13) 0.0103(13) -0.0331(15)

loop_
_atom_type_symbol
_atom_type_description
_atom_type_scat_dispersion_real
_atom_type_scat_dispersion_imag
_atom_type_scat_source
C C 0.0181 0.0091 'International Tables Vol C Tables 4.2.6.8 and 6.1.1.4'
H H 0.0000 0.0000 'International Tables Vol C Tables 4.2.6.8 and 6.1.1.4'
Al Al 0.2130 0.2455 'International Tables Vol C Tables 4.2.6.8 and 6.1.1.4'
Ge Ge -1.0885 0.8855 'International Tables Vol C Tables 4.2.6.8 and 6.1.1.4'

loop_
_geom_angle_atom_site_label_1
_geom_angle_atom_site_label_2
_geom_angle_atom_site_label_3
_geom_angle
C11 Ge1 C31 117.49(9)
C11 Ge1 C41 120.38(9)
C31 Ge1 C41 111.64(9)
C11 Ge1 C21 93.46(9)
C31 Ge1 C21 104.15(9)
C41 Ge1 C21 105.47(9)
C12 C11 Ge1 129.74(17)
C12 C11 Al1 128.56(17)
Ge1 C11 Al1 101.23(10)
C11 C12 C13 130.7(2)
C11 C12 H12 114.6
C13 C12 H12 114.6
C14 C13 C18 117.9(2)
C14 C13 C12 123.0(2)
C18 C13 C12 119.1(2)
C13 C14 C15 121.2(2)
C13 C14 H14 119.4
C15 C14 H14 119.4
C16 C15 C14 119.9(2)
C16 C15 H15 120.0
C14 C15 H15 120.0
C17 C16 C15 119.5(2)
C17 C16 H16 120.2
C15 C16 H16 120.2
C16 C17 C18 120.9(3)
C16 C17 H17 119.5
C18 C17 H17 119.5
C17 C18 C13 120.4(3)
C17 C18 H18 119.8
C13 C18 H18 119.8
C22 C21 Ge1 177.5(2)
C22 C21 Al1 91.76(16)
Ge1 C21 Al1 86.39(8)
C21 C22 C23 177.9(3)
C28 C23 C24 119.7(2)
C28 C23 C22 121.2(2)
C24 C23 C22 119.1(2)
C25 C24 C23 119.7(2)
C25 C24 H24 120.1
C23 C24 H24 120.1
C26 C25 C24 120.3(3)
C26 C25 H25 119.9
C24 C25 H25 119.9
C27 C26 C25 120.3(2)
C27 C26 H26 119.9
C25 C26 H26 119.9
C26 C27 C28 120.4(3)
C26 C27 H27 119.8
C28 C27 H27 119.8
C23 C28 C27 119.6(3)
C23 C28 H28 120.2
C27 C28 H28 120.2
C36 C31 C32 118.0(2)
C36 C31 Ge1 121.39(16)
C32 C31 Ge1 120.57(17)
C33 C32 C31 120.7(2)
C33 C32 H32 119.7
C31 C32 H32 119.7
C34 C33 C32 120.5(2)
C34 C33 H33 119.7
C32 C33 H33 119.7
C33 C34 C35 119.6(2)
C33 C34 H34 120.2
C35 C34 H34 120.2
C34 C35 C36 120.1(2)
C34 C35 H35 120.0
C36 C35 H35 120.0
C31 C36 C35 121.0(2)
C31 C36 H36 119.5
C35 C36 H36 119.5
C42 C41 C46 118.8(2)
C42 C41 Ge1 121.37(17)
C46 C41 Ge1 119.76(17)
C41 C42 C43 120.7(2)
C41 C42 H42 119.7
C43 C42 H42 119.7
C44 C43 C42 119.9(2)
C44 C43 H43 120.1
C42 C43 H43 120.1
C45 C44 C43 120.1(2)
C45 C44 H44 120.0
C43 C44 H44 120.0
C44 C45 C46 120.1(2)
C44 C45 H45 120.0
C46 C45 H45 120.0
C45 C46 C41 120.5(2)
C45 C46 H46 119.8
C41 C46 H46 119.8
CT1 Al1 C11 113.00(10)
CT1 Al1 CT2 124.31(10)
C11 Al1 CT2 113.79(10)
CT1 Al1 C21 107.79(9)
C11 Al1 C21 78.92(8)
CT2 Al1 C21 109.26(9)
CT11 CT1 CT13 108.9(2)
CT11 CT1 CT12 107.48(19)
CT13 CT1 CT12 107.8(2)
CT11 CT1 Al1 116.87(17)
CT13 CT1 Al1 110.94(16)
CT12 CT1 Al1 104.33(16)
CT1 CT11 HT1A 109.5
CT1 CT11 HT1B 109.5
HT1A CT11 HT1B 109.5
CT1 CT11 HT1C 109.5
HT1A CT11 HT1C 109.5
HT1B CT11 HT1C 109.5
CT1 CT12 HT1D 109.5
CT1 CT12 HT1E 109.5
HT1D CT12 HT1E 109.5
CT1 CT12 HT1F 109.5
HT1D CT12 HT1F 109.5
HT1E CT12 HT1F 109.5
CT1 CT13 HT1G 109.5
CT1 CT13 HT1H 109.5
HT1G CT13 HT1H 109.5
CT1 CT13 HT1I 109.5
HT1G CT13 HT1I 109.5
HT1H CT13 HT1I 109.5
CT22 CT2 CT23 108.0(2)
CT22 CT2 CT21 108.7(2)
CT23 CT2 CT21 108.1(2)
CT22 CT2 Al1 106.28(18)
CT23 CT2 Al1 113.76(18)
CT21 CT2 Al1 111.91(16)
CT2 CT21 HT2A 109.5
CT2 CT21 HT2B 109.5
HT2A CT21 HT2B 109.5
CT2 CT21 HT2C 109.5
HT2A CT21 HT2C 109.5
HT2B CT21 HT2C 109.5
CT2 CT22 HT2D 109.5
CT2 CT22 HT2E 109.5
HT2D CT22 HT2E 109.5
CT2 CT22 HT2F 109.5
HT2D CT22 HT2F 109.5
HT2E CT22 HT2F 109.5
CT2 CT23 HT2G 109.5
CT2 CT23 HT2H 109.5
HT2G CT23 HT2H 109.5
CT2 CT23 HT2I 109.5
HT2G CT23 HT2I 109.5
HT2H CT23 HT2I 109.5

loop_
_geom_bond_atom_site_label_1
_geom_bond_atom_site_label_2
_geom_bond_distance
Ge1 C11 1.939(2)
Ge1 C31 1.947(2)
Ge1 C41 1.950(2)
Ge1 C21 1.968(2)
C11 C12 1.341(3)
C11 Al1 1.996(2)
C12 C13 1.479(3)
C12 H12 0.9600
C13 C14 1.389(3)
C13 C18 1.395(3)
C14 C15 1.391(3)
C14 H14 0.9600
C15 C16 1.384(4)
C15 H15 0.9600
C16 C17 1.366(4)
C16 H16 0.9600
C17 C18 1.392(4)
C17 H17 0.9600
C18 H18 0.9600
C21 C22 1.207(3)
C21 Al1 2.446(2)
C22 C23 1.441(3)
C23 C28 1.385(3)
C23 C24 1.395(3)
C24 C25 1.382(3)
C24 H24 0.9600
C25 C26 1.375(4)
C25 H25 0.9600
C26 C27 1.370(5)
C26 H26 0.9600
C27 C28 1.388(3)
C27 H27 0.9600
C28 H28 0.9600
C31 C36 1.385(3)
C31 C32 1.391(3)
C32 C33 1.389(3)
C32 H32 0.9600
C33 C34 1.370(4)
C33 H33 0.9600
C34 C35 1.376(3)
C34 H34 0.9600
C35 C36 1.390(3)
C35 H35 0.9600
C36 H36 0.9600
C41 C42 1.388(3)
C41 C46 1.395(3)
C42 C43 1.390(4)
C42 H42 0.9600
C43 C44 1.384(4)
C43 H43 0.9600
C44 C45 1.380(4)
C44 H44 0.9600
C45 C46 1.388(4)
C45 H45 0.9600
C46 H46 0.9600
Al1 CT1 1.993(2)
Al1 CT2 1.999(2)
CT1 CT11 1.534(3)
CT1 CT13 1.535(3)
CT1 CT12 1.536(3)
CT11 HT1A 0.9599
CT11 HT1B 0.9599
CT11 HT1C 0.9599
CT12 HT1D 0.9599
CT12 HT1E 0.9599
CT12 HT1F 0.9599
CT13 HT1G 0.9599
CT13 HT1H 0.9599
CT13 HT1I 0.9599
CT2 CT22 1.524(4)
CT2 CT23 1.528(3)
CT2 CT21 1.534(4)
CT21 HT2A 0.9599
CT21 HT2B 0.9599
CT21 HT2C 0.9599
CT22 HT2D 0.9599
CT22 HT2E 0.9599
CT22 HT2F 0.9599
CT23 HT2G 0.9599
CT23 HT2H 0.9599
CT23 HT2I 0.9599

loop_
_geom_torsion_atom_site_label_1
_geom_torsion_atom_site_label_2
_geom_torsion_atom_site_label_3
_geom_torsion_atom_site_label_4
_geom_torsion
C31 Ge1 C11 C12 -65.0(2)
C41 Ge1 C11 C12 76.9(2)
C21 Ge1 C11 C12 -172.9(2)
C31 Ge1 C11 Al1 107.51(10)
C41 Ge1 C11 Al1 -110.59(10)
C21 Ge1 C11 Al1 -0.39(10)
Ge1 C11 C12 C13 -7.6(4)
Al1 C11 C12 C13 -178.18(19)
C11 C12 C13 C14 -34.6(4)
C11 C12 C13 C18 147.5(3)
C18 C13 C14 C15 -0.2(3)
C12 C13 C14 C15 -178.2(2)
C13 C14 C15 C16 -2.2(4)
C14 C15 C16 C17 2.0(4)
C15 C16 C17 C18 0.6(5)
C16 C17 C18 C13 -3.0(4)
C14 C13 C18 C17 2.8(4)
C12 C13 C18 C17 -179.2(2)
C11 Ge1 C21 C22 42(5)
C31 Ge1 C21 C22 -77(5)
C41 Ge1 C21 C22 165(5)
C11 Ge1 C21 Al1 0.32(8)
C31 Ge1 C21 Al1 -119.17(8)
C41 Ge1 C21 Al1 123.17(8)
Ge1 C21 C22 C23 58(10)
Al1 C21 C22 C23 100(7)
C21 C22 C23 C28 177(100)
C21 C22 C23 C24 -4(7)
C28 C23 C24 C25 1.8(4)
C22 C23 C24 C25 -177.3(2)
C23 C24 C25 C26 0.3(4)
C24 C25 C26 C27 -1.7(4)
C25 C26 C27 C28 1.1(5)
C24 C23 C28 C27 -2.4(4)
C22 C23 C28 C27 176.7(2)
C26 C27 C28 C23 0.9(4)
C11 Ge1 C31 C36 -106.2(2)
C41 Ge1 C31 C36 108.7(2)
C21 Ge1 C31 C36 -4.6(2)
C11 Ge1 C31 C32 73.1(2)
C41 Ge1 C31 C32 -71.9(2)
C21 Ge1 C31 C32 174.74(19)
C36 C31 C32 C33 -0.5(4)
Ge1 C31 C32 C33 -179.9(2)
C31 C32 C33 C34 -0.3(4)
C32 C33 C34 C35 0.2(4)
C33 C34 C35 C36 0.6(4)
C32 C31 C36 C35 1.3(4)
Ge1 C31 C36 C35 -179.3(2)
C34 C35 C36 C31 -1.4(4)
C11 Ge1 C41 C42 9.1(2)
C31 Ge1 C41 C42 153.00(17)
C21 Ge1 C41 C42 -94.50(18)
C11 Ge1 C41 C46 -173.87(16)
C31 Ge1 C41 C46 -29.9(2)
C21 Ge1 C41 C46 82.55(19)
C46 C41 C42 C43 0.5(3)
Ge1 C41 C42 C43 177.57(17)
C41 C42 C43 C44 0.2(4)
C42 C43 C44 C45 -0.7(4)
C43 C44 C45 C46 0.6(4)
C44 C45 C46 C41 0.2(4)
C42 C41 C46 C45 -0.7(3)
Ge1 C41 C46 C45 -177.81(18)
C12 C11 Al1 CT1 68.2(2)
Ge1 C11 Al1 CT1 -104.46(11)
C12 C11 Al1 CT2 -80.7(2)
Ge1 C11 Al1 CT2 106.64(11)
C12 C11 Al1 C21 173.0(2)
Ge1 C11 Al1 C21 0.32(9)
C22 C21 Al1 CT1 -67.83(18)
Ge1 C21 Al1 CT1 110.49(9)
C22 C21 Al1 C11 -178.64(18)
Ge1 C21 Al1 C11 -0.31(8)
C22 C21 Al1 CT2 69.83(18)
Ge1 C21 Al1 CT2 -111.84(10)
C11 Al1 CT1 CT11 176.94(17)
CT2 Al1 CT1 CT11 -38.0(2)
C21 Al1 CT1 CT11 91.70(18)
C11 Al1 CT1 CT13 51.26(19)
CT2 Al1 CT1 CT13 -163.65(16)
C21 Al1 CT1 CT13 -33.98(18)
C11 Al1 CT1 CT12 -64.57(17)
CT2 Al1 CT1 CT12 80.52(18)
C21 Al1 CT1 CT12 -149.81(15)
CT1 Al1 CT2 CT22 -90.8(2)
C11 Al1 CT2 CT22 54.0(2)
C21 Al1 CT2 CT22 140.10(19)
CT1 Al1 CT2 CT23 27.9(2)
C11 Al1 CT2 CT23 172.71(18)
C21 Al1 CT2 CT23 -101.21(19)
CT1 Al1 CT2 CT21 150.67(17)
C11 Al1 CT2 CT21 -64.5(2)
C21 Al1 CT2 CT21 21.6(2)
